data_7158394
loop_
_publ_author_name
'Goryaeva, Marina V.'
'Kushch, Svetlana O.'
'Burgart, Yanina V.'
'Ezhikova, Marina A.'
'Kodess, Mikhail I.'
'Slepukhin, Pavel A.'
'Triandafilova, Galina A.'
'Krasnykh, Olga P.'
'Yakovleva, Ekaterina I.'
'Zarubaev, Vladimir V.'
'Sinegubova, Ekaterina O.'
'Esaulkova, Iana L.'
'Shtro, Anna A.'
'Galochkina, Anastasia V.'
'Nikolaeva, Yulia V.'
'Saloutin, Victor I.'

_publ_section_title
;
 New heteroanalogs of tricyclic ascidian alkaloids: synthesis and
 biological activity.
;
_journal_issue 45
_journal_name_full 'Organic &amp; biomolecular chemistry'
_journal_page_first 9925
_journal_page_last 9935
_journal_paper_doi 10.1039/d1ob01843d
_journal_volume 19
_journal_year 2021
_chemical_formula_moiety 'C17 H19 F3 N2 O2, C2 H3 N'
_chemical_formula_sum 'C19 H22 F3 N3 O2'
_chemical_formula_weight 381.401
_space_group_crystal_system monoclinic
_space_group_IT_number 14
_space_group_name_Hall '-P 2ybc'
_space_group_name_H-M_alt 'P 1 21/c 1'
_symmetry_Int_Tables_number 14
_atom_sites_solution_primary iterative
_audit_creation_date 2020-06-04
_audit_creation_method
;
Olex2 1.3
(compiled 2020.02.04 svn.rd84adfe8 for OlexSys, GUI svn.r6032)
;
_audit_update_record
;
2021-09-04 deposited with the CCDC.	2021-10-28 downloaded from the CCDC.
;
_cell_angle_alpha 90
_cell_angle_beta 104.837(9)
_cell_angle_gamma 90
_cell_formula_units_Z 4
_cell_length_a 10.2653(9)
_cell_length_b 9.7195(12)
_cell_length_c 19.2671(17)
_cell_measurement_reflns_used 1472
_cell_measurement_temperature 295(2)
_cell_measurement_theta_max 23.8050
_cell_measurement_theta_min 3.9520
_cell_volume 1858.3(3)
_computing_cell_refinement 'CrysAlisPro 1.171.39.38a (Rigaku OD, 2017)'
_computing_data_collection 'CrysAlisPro 1.171.39.38a (Rigaku OD, 2017)'
_computing_data_reduction 'CrysAlisPro 1.171.39.38a (Rigaku OD, 2017)'
_computing_molecular_graphics 'Olex2 1.3 (Dolomanov et al., 2009)'
_computing_publication_material 'Olex2 1.3 (Dolomanov et al., 2009)'
_computing_structure_refinement 'olex2.refine 1.3 (Bourhis et al., 2015)'
_computing_structure_solution 'olex2.solve 1.3 (Bourhis et al., 2015)'
_diffrn_ambient_temperature 295(2)
_diffrn_detector 'CCD plate'
_diffrn_detector_area_resol_mean 16.5253
_diffrn_detector_type Sapphire3
_diffrn_measured_fraction_theta_full 0.9813
_diffrn_measured_fraction_theta_max 0.8399
_diffrn_measurement_details
;
List of Runs (angles in degrees, time in seconds):

  # Type    Start    End  Width  t~exp~   \w     \q     \k     \f   Frames
#--------------------------------------------------------------------------
  1  \w    -91.00   1.00   1.00   15.00    --  -24.08 -77.00 150.00   92
  2  \w    -54.00  38.00   1.00   15.00    --  -24.08  77.00 -90.00   92
  3  \w    -93.00  -3.00   1.00   15.00    --  -24.08 -57.00  30.00   90
  4  \w    -50.00 -41.00   1.00   15.00    --  -24.08  77.00   0.00    9
;
_diffrn_measurement_device 'four-circle diffractometer'
_diffrn_measurement_device_type 'Xcalibur, Sapphire3'
_diffrn_measurement_method '\w scans'
_diffrn_orient_matrix_type 'CrysAlisPro convention (1999,Acta A55,543-557)'
_diffrn_orient_matrix_UB_11 -0.0443416000
_diffrn_orient_matrix_UB_12 0.0469593000
_diffrn_orient_matrix_UB_13 0.0104572000
_diffrn_orient_matrix_UB_21 -0.0554809000
_diffrn_orient_matrix_UB_22 -0.0310337000
_diffrn_orient_matrix_UB_23 -0.0247439000
_diffrn_orient_matrix_UB_31 -0.0078195000
_diffrn_orient_matrix_UB_32 -0.0465594000
_diffrn_orient_matrix_UB_33 0.0269731000
_diffrn_radiation_monochromator graphite
_diffrn_radiation_probe x-ray
_diffrn_radiation_type 'Mo K\a'
_diffrn_radiation_wavelength 0.71073
_diffrn_reflns_av_R_equivalents 0.0537
_diffrn_reflns_av_unetI/netI 0.0843
_diffrn_reflns_Laue_measured_fraction_full 0.9813
_diffrn_reflns_Laue_measured_fraction_max 0.8399
_diffrn_reflns_limit_h_max 13
_diffrn_reflns_limit_h_min -10
_diffrn_reflns_limit_k_max 13
_diffrn_reflns_limit_k_min -9
_diffrn_reflns_limit_l_max 27
_diffrn_reflns_limit_l_min -22
_diffrn_reflns_number 11434
_diffrn_reflns_point_group_measured_fraction_full 0.9813
_diffrn_reflns_point_group_measured_fraction_max 0.8399
_diffrn_reflns_theta_full 26.0000
_diffrn_reflns_theta_max 31.04
_diffrn_reflns_theta_min 3.89
_diffrn_source 'fine-focus sealed X-ray tube'
_diffrn_source_type 'Enhance (Mo) X-ray Source'
_exptl_absorpt_coefficient_mu 0.110
_exptl_absorpt_correction_T_max 1.00000
_exptl_absorpt_correction_T_min 0.82513
_exptl_absorpt_correction_type multi-scan
_exptl_absorpt_process_details
;
CrysAlisPro 1.171.39.38a (Rigaku Oxford Diffraction, 2017)
Empirical absorption correction using spherical harmonics,
 implemented in SCALE3 ABSPACK scaling algorithm.
;
_exptl_crystal_colour colourless
_exptl_crystal_colour_primary colourless
_exptl_crystal_density_diffrn 1.363
_exptl_crystal_description block
_exptl_crystal_F_000 800.505
_exptl_crystal_size_max 0.44
_exptl_crystal_size_mid 0.32
_exptl_crystal_size_min 0.21
_refine_diff_density_max 0.3708
_refine_diff_density_min -0.4323
_refine_diff_density_rms 0.0984
_refine_ls_d_res_high 0.6892
_refine_ls_d_res_low 5.2320
_refine_ls_goodness_of_fit_ref 1.0099
_refine_ls_hydrogen_treatment mixed
_refine_ls_matrix_type full
_refine_ls_number_constraints 27
_refine_ls_number_parameters 265
_refine_ls_number_reflns 4978
_refine_ls_number_restraints 0
_refine_ls_restrained_S_all 1.0099
_refine_ls_R_factor_all 0.1534
_refine_ls_R_factor_gt 0.0635
_refine_ls_shift/su_max 0.0005
_refine_ls_shift/su_mean 0.0000
_refine_ls_structure_factor_coef Fsqd
_refine_ls_weighting_details 'w=1/[\s^2^(Fo^2^)+(0.0850P)^2^] where P=(Fo^2^+2Fc^2^)/3'
_refine_ls_weighting_scheme calc
_refine_ls_wR_factor_gt 0.1454
_refine_ls_wR_factor_ref 0.2223
_reflns_Friedel_coverage 0.0
_reflns_limit_h_max 13
_reflns_limit_h_min -13
_reflns_limit_k_max 13
_reflns_limit_k_min 0
_reflns_limit_l_max 27
_reflns_limit_l_min 0
_reflns_number_gt 2208
_reflns_number_total 4978
_reflns_threshold_expression I>=2u(I)
_cod_data_source_file d1ob01843d2.cif
_cod_data_source_block exp_769
_cod_depositor_comments 'Adding full bibliography for 7158386--7158394.cif.'
_cod_database_code 7158394
_reflns_odcompleteness_completeness 96.66
_reflns_odcompleteness_iscentric 1
_reflns_odcompleteness_theta 28.22
_olex2_refinement_description
;
1. Fixed Uiso
 At 1.2 times of:
  All C(H) groups, All C(H,H) groups
 At 1.5 times of:
  All C(H,H,H) groups
2.a Secondary CH2 refined with riding coordinates:
 C9(H9a,H9b), C10(H10a,H10b), C11(H11a,H11b), C12(H12a,H12b), C15(H15a,H15b)
2.b Aromatic/amide H refined with riding coordinates:
 C6(H6), C5(H5), C4(H4), C3(H3)
2.c Idealised Me refined as rotating group:
 C3s(H3sa,H3sb,H3sc)
;
_olex2_submission_special_instructions 'No special instructions were received'
_oxdiff_exptl_absorpt_empirical_details
;
Empirical correction (ABSPACK) includes:
- Absorption correction using spherical harmonics
- Frame scaling
;
_oxdiff_exptl_absorpt_empirical_full_max 1.105
_oxdiff_exptl_absorpt_empirical_full_min 0.861

loop_
_space_group_symop_id
_space_group_symop_operation_xyz
1 x,y,z
2 -x,y+1/2,-z+1/2
3 -x,-y,-z
4 x,-y-1/2,z-1/2

loop_
_atom_site_label
_atom_site_type_symbol
_atom_site_fract_x
_atom_site_fract_y
_atom_site_fract_z
_atom_site_U_iso_or_equiv
_atom_site_adp_type
_atom_site_occupancy
_atom_site_refinement_flags_posn
O1 O 0.77388(19) 0.4301(2) 0.41728(10) 0.0551(5) Uani 1.000000 .
N1 N 0.98073(19) 0.5458(2) 0.33577(11) 0.0464(6) Uani 1.000000 .
N2 N 0.8477(2) 0.6006(2) 0.22168(11) 0.0478(6) Uani 1.000000 .
O2 O 1.12362(19) 0.6045(3) 0.43985(10) 0.0715(7) Uani 1.000000 .
F1 F 0.6188(2) 0.7595(2) 0.40451(11) 0.0911(7) Uani 1.000000 .
F2 F 0.53971(19) 0.5600(3) 0.41457(11) 0.0936(7) Uani 1.000000 .
F3 F 0.6924(2) 0.6417(3) 0.49990(10) 0.0970(7) Uani 1.000000 .
C8 C 0.8452(2) 0.5240(3) 0.28688(13) 0.0430(6) Uani 1.000000 .
C9 C 0.8256(2) 0.3700(3) 0.27289(14) 0.0452(6) Uani 1.000000 .
C2 C 1.0729(3) 0.5222(3) 0.23116(14) 0.0508(7) Uani 1.000000 .
C12 C 0.5944(2) 0.5420(3) 0.27173(15) 0.0538(7) Uani 1.000000 .
C14 C 1.0072(3) 0.5964(3) 0.40208(14) 0.0525(7) Uani 1.000000 .
C7 C 0.9522(3) 0.5731(3) 0.18993(14) 0.0482(6) Uani 1.000000 .
C13 C 0.7330(3) 0.5883(3) 0.31659(14) 0.0469(6) Uani 1.000000 .
C15 C 0.8933(3) 0.6453(3) 0.43070(14) 0.0575(7) Uani 1.000000 .
C10 C 0.6858(3) 0.3345(3) 0.22767(15) 0.0555(7) Uani 1.000000 .
C6 C 0.9393(3) 0.6035(3) 0.11793(15) 0.0619(8) Uani 1.000000 .
C11 C 0.5793(3) 0.3875(3) 0.26208(16) 0.0594(8) Uani 1.000000 .
C1 C 1.0930(3) 0.4946(4) 0.30930(16) 0.0589(8) Uani 1.000000 .
C3 C 1.1776(3) 0.4991(3) 0.19896(18) 0.0635(8) Uani 1.000000 .
C16 C 0.7628(3) 0.5710(3) 0.39823(14) 0.0512(7) Uani 1.000000 .
C4 C 1.1647(4) 0.5293(4) 0.1285(2) 0.0767(10) Uani 1.000000 .
C5 C 1.0457(4) 0.5829(4) 0.08848(18) 0.0746(10) Uani 1.000000 .
C2s C 0.4832(4) 0.6513(4) 0.05018(19) 0.0793(10) Uani 1.000000 .
N1s N 0.5768(4) 0.6222(5) 0.0912(2) 0.1249(15) Uani 1.000000 .
C3s C 0.3640(4) 0.6888(5) -0.0033(2) 0.1002(14) Uani 1.000000 .
C17 C 0.6536(3) 0.6320(4) 0.42866(17) 0.0692(9) Uani 1.000000 .
H2 H 0.771(3) 0.606(3) 0.1928(16) 0.065(9) Uiso 1.000000 .
H1 H 0.810(3) 0.425(4) 0.4682(19) 0.086(11) Uiso 1.000000 .
H13 H 0.736(2) 0.687(3) 0.3096(14) 0.057(8) Uiso 1.000000 .
H1a H 1.172(3) 0.539(3) 0.3380(16) 0.073(10) Uiso 1.000000 .
H9a H 0.8918(2) 0.3377(3) 0.24862(14) 0.0543(7) Uiso 1.000000 R
H9b H 0.8415(2) 0.3222(3) 0.31848(14) 0.0543(7) Uiso 1.000000 R
H10a H 0.6725(3) 0.3748(3) 0.18030(15) 0.0666(9) Uiso 1.000000 R
H10b H 0.6774(3) 0.2355(3) 0.22215(15) 0.0666(9) Uiso 1.000000 R
H11a H 0.5890(3) 0.3437(3) 0.30835(16) 0.0713(9) Uiso 1.000000 R
H11b H 0.4905(3) 0.3659(3) 0.23198(16) 0.0713(9) Uiso 1.000000 R
H12a H 0.5263(2) 0.5751(3) 0.29449(15) 0.0645(9) Uiso 1.000000 R
H12b H 0.5774(2) 0.5847(3) 0.22474(15) 0.0645(9) Uiso 1.000000 R
H15a H 0.9168(3) 0.6325(3) 0.48235(14) 0.0690(9) Uiso 1.000000 R
H15b H 0.8802(3) 0.7430(3) 0.42119(14) 0.0690(9) Uiso 1.000000 R
H6 H 0.8584(3) 0.6380(3) 0.08980(15) 0.0743(10) Uiso 1.000000 R
H5 H 1.0371(4) 0.6055(4) 0.04061(18) 0.0895(11) Uiso 1.000000 R
H4 H 1.2359(4) 0.5137(4) 0.1079(2) 0.0920(12) Uiso 1.000000 R
H3 H 1.2582(3) 0.4623(3) 0.22613(18) 0.0762(10) Uiso 1.000000 R
H3sa H 0.3508(18) 0.6263(19) -0.0431(8) 0.150(2) Uiso 1.000000 GR
H3sb H 0.2877(6) 0.685(3) 0.0168(5) 0.150(2) Uiso 1.000000 GR
H3sc H 0.3734(13) 0.7807(12) -0.0196(12) 0.150(2) Uiso 1.000000 GR
H1b H 1.108(3) 0.389(3) 0.3201(15) 0.064(8) Uiso 1.000000 .

loop_
_atom_site_aniso_label
_atom_site_aniso_U_11
_atom_site_aniso_U_22
_atom_site_aniso_U_33
_atom_site_aniso_U_12
_atom_site_aniso_U_13
_atom_site_aniso_U_23
O1 0.0687(12) 0.0477(13) 0.0442(11) -0.0030(9) 0.0059(9) 0.0040(9)
N1 0.0439(11) 0.0499(15) 0.0402(12) -0.0019(9) 0.0014(9) 0.0034(10)
N2 0.0497(13) 0.0475(15) 0.0416(12) 0.0011(10) 0.0032(10) 0.0050(10)
O2 0.0590(12) 0.0936(19) 0.0495(11) -0.0243(11) -0.0086(9) 0.0043(11)
F1 0.1076(15) 0.0739(16) 0.0970(14) 0.0338(12) 0.0354(12) 0.0001(11)
F2 0.0768(13) 0.112(2) 0.1033(16) -0.0034(12) 0.0436(12) -0.0112(13)
F3 0.1182(16) 0.117(2) 0.0613(12) 0.0212(13) 0.0335(11) -0.0122(11)
C8 0.0420(13) 0.0415(15) 0.0397(13) 0.0012(10) 0.0001(10) 0.0022(11)
C9 0.0479(13) 0.0372(15) 0.0482(14) 0.0033(11) 0.0080(11) 0.0021(11)
C2 0.0529(15) 0.0438(17) 0.0543(16) -0.0069(12) 0.0114(13) -0.0019(12)
C12 0.0456(14) 0.058(2) 0.0539(16) 0.0098(12) 0.0060(12) -0.0012(13)
C14 0.0567(16) 0.0496(18) 0.0435(15) -0.0117(12) -0.0014(12) 0.0075(12)
C7 0.0559(15) 0.0405(16) 0.0456(14) -0.0068(12) 0.0084(12) -0.0012(12)
C13 0.0532(15) 0.0389(17) 0.0448(14) 0.0054(12) 0.0054(11) -0.0008(12)
C15 0.0715(18) 0.0510(19) 0.0445(15) -0.0032(14) 0.0049(13) -0.0048(13)
C10 0.0559(15) 0.0459(18) 0.0586(17) -0.0039(12) 0.0034(13) -0.0070(13)
C6 0.081(2) 0.054(2) 0.0494(17) -0.0056(15) 0.0127(15) -0.0019(14)
C11 0.0480(15) 0.056(2) 0.0678(19) -0.0056(13) 0.0023(13) -0.0054(14)
C1 0.0476(16) 0.067(2) 0.0574(18) 0.0025(15) 0.0050(13) 0.0063(16)
C3 0.0652(18) 0.0468(19) 0.082(2) -0.0025(14) 0.0248(16) -0.0046(16)
C16 0.0579(16) 0.0470(18) 0.0467(15) 0.0005(12) 0.0100(12) -0.0012(12)
C4 0.098(3) 0.061(2) 0.083(2) -0.0027(19) 0.047(2) -0.0101(19)
C5 0.107(3) 0.068(2) 0.0557(18) -0.010(2) 0.033(2) -0.0107(17)
C2s 0.084(2) 0.092(3) 0.063(2) 0.018(2) 0.0209(19) 0.0192(19)
N1s 0.096(2) 0.173(5) 0.092(2) 0.013(2) -0.002(2) 0.051(3)
C3s 0.087(2) 0.126(4) 0.086(3) 0.041(2) 0.020(2) 0.019(3)
C17 0.081(2) 0.070(2) 0.059(2) 0.0106(18) 0.0231(17) -0.0038(17)

loop_
_atom_type_symbol
_atom_type_scat_dispersion_real
_atom_type_scat_dispersion_imag
_atom_type_scat_Cromer_Mann_a1
_atom_type_scat_Cromer_Mann_a2
_atom_type_scat_Cromer_Mann_a3
_atom_type_scat_Cromer_Mann_a4
_atom_type_scat_Cromer_Mann_b1
_atom_type_scat_Cromer_Mann_b2
_atom_type_scat_Cromer_Mann_b3
_atom_type_scat_Cromer_Mann_b4
_atom_type_scat_Cromer_Mann_c
_atom_type_scat_source
_atom_type_scat_dispersion_source
H 0.00000 0.00000 0.49300 0.32291 0.14019 0.04081 10.51090 26.12570 3.14236 57.79970 0.0030380000826 'International Tables Volume C Table 6.1.1.4 (pp. 500-502)' 'Henke, Gullikson and Davis, At. Data and Nucl. Data Tables, 1993, 54, 2'
C 0.00347 0.00161 2.31000 1.02000 1.58860 0.86500 20.84390 10.20750 0.56870 51.65120 0.215599998832 'International Tables Volume C Table 6.1.1.4 (pp. 500-502)' 'Henke, Gullikson and Davis, At. Data and Nucl. Data Tables, 1993, 54, 2'
F 0.01794 0.01033 3.53920 2.64120 1.51700 1.02430 10.28250 4.29440 0.26150 26.14760 0.277599990368 'International Tables Volume C Table 6.1.1.4 (pp. 500-502)' 'Henke, Gullikson and Davis, At. Data and Nucl. Data Tables, 1993, 54, 2'
O 0.01158 0.00611 3.04850 2.28680 1.54630 0.86700 13.27710 5.70110 0.32390 32.90890 0.250800013542 'International Tables Volume C Table 6.1.1.4 (pp. 500-502)' 'Henke, Gullikson and Davis, At. Data and Nucl. Data Tables, 1993, 54, 2'
N 0.00653 0.00323 12.21260 3.13220 2.01250 1.16630 0.00570 9.89330 28.99750 0.58260 -11.5290002823 'International Tables Volume C Table 6.1.1.4 (pp. 500-502)' 'Henke, Gullikson and Davis, At. Data and Nucl. Data Tables, 1993, 54, 2'

loop_
_geom_angle_atom_site_label_1
_geom_angle_atom_site_label_2
_geom_angle_atom_site_label_3
_geom_angle
_geom_angle_site_symmetry_1
_geom_angle_site_symmetry_3
_geom_angle_publ_flag
H1 O1 C16 107(2) . . ?
C14 N1 C8 126.2(2) . . ?
C1 N1 C8 115.2(2) . . ?
C1 N1 C14 118.4(2) . . ?
C7 N2 C8 117.7(2) . . ?
H2 N2 C8 112(2) . . ?
H2 N2 C7 115(2) . . ?
N2 C8 N1 104.6(2) . . ?
C9 C8 N1 108.2(2) . . ?
C9 C8 N2 112.2(2) . . ?
C13 C8 N1 112.0(2) . . ?
C13 C8 N2 106.9(2) . . ?
C13 C8 C9 112.7(2) . . ?
C10 C9 C8 112.8(2) . . ?
H9a C9 C8 109.04(13) . . ?
H9a C9 C10 109.04(14) . . ?
H9b C9 C8 109.04(13) . . ?
H9b C9 C10 109.04(15) . . ?
H9b C9 H9a 107.8 . . ?
C1 C2 C7 121.1(3) . . ?
C3 C2 C7 118.9(3) . . ?
C3 C2 C1 119.9(3) . . ?
C11 C12 C13 114.3(2) . . ?
H12a C12 C13 108.69(14) . . ?
H12a C12 C11 108.69(15) . . ?
H12b C12 C13 108.69(16) . . ?
H12b C12 C11 108.69(16) . . ?
H12b C12 H12a 107.6 . . ?
O2 C14 N1 121.3(3) . . ?
C15 C14 N1 119.1(2) . . ?
C15 C14 O2 119.6(3) . . ?
C2 C7 N2 119.7(2) . . ?
C6 C7 N2 120.8(3) . . ?
C6 C7 C2 119.4(3) . . ?
C12 C13 C8 110.2(2) . . ?
C16 C13 C8 111.3(2) . . ?
C16 C13 C12 117.4(2) . . ?
H13 C13 C8 106.9(15) . . ?
H13 C13 C12 105.9(15) . . ?
H13 C13 C16 104.2(16) . . ?
C16 C15 C14 113.0(2) . . ?
H15a C15 C14 108.99(14) . . ?
H15a C15 C16 108.99(15) . . ?
H15b C15 C14 108.99(16) . . ?
H15b C15 C16 108.99(16) . . ?
H15b C15 H15a 107.8 . . ?
C11 C10 C9 110.9(2) . . ?
H10a C10 C9 109.47(15) . . ?
H10a C10 C11 109.47(16) . . ?
H10b C10 C9 109.47(15) . . ?
H10b C10 C11 109.47(16) . . ?
H10b C10 H10a 108.1 . . ?
C5 C6 C7 120.0(3) . . ?
H6 C6 C7 119.98(18) . . ?
H6 C6 C5 120.0(2) . . ?
C10 C11 C12 109.3(2) . . ?
H11a C11 C12 109.83(16) . . ?
H11a C11 C10 109.83(17) . . ?
H11b C11 C12 109.83(14) . . ?
H11b C11 C10 109.83(14) . . ?
H11b C11 H11a 108.3 . . ?
C2 C1 N1 111.9(2) . . ?
H1a C1 N1 105.5(18) . . ?
H1a C1 C2 112.4(18) . . ?
H1b C1 N1 110.5(15) . . ?
H1b C1 C2 110.5(16) . . ?
H1b C1 H1a 106(2) . . ?
C4 C3 C2 121.4(3) . . ?
H3 C3 C2 119.28(18) . . ?
H3 C3 C4 119.3(2) . . ?
C13 C16 O1 110.8(2) . . ?
C15 C16 O1 110.6(2) . . ?
C15 C16 C13 107.2(2) . . ?
C17 C16 O1 107.3(2) . . ?
C17 C16 C13 112.4(2) . . ?
C17 C16 C15 108.6(3) . . ?
C5 C4 C3 119.2(3) . . ?
H4 C4 C3 120.4(2) . . ?
H4 C4 C5 120.4(2) . . ?
C4 C5 C6 120.9(3) . . ?
H5 C5 C6 119.5(2) . . ?
H5 C5 C4 119.5(2) . . ?
C3s C2s N1s 179.2(4) . . ?
H3sa C3s C2s 109.5 . . ?
H3sb C3s C2s 109.5 . . ?
H3sb C3s H3sa 109.5 . . ?
H3sc C3s C2s 109.5 . . ?
H3sc C3s H3sa 109.5 . . ?
H3sc C3s H3sb 109.5 . . ?
F2 C17 F1 105.9(3) . . ?
F3 C17 F1 106.0(3) . . ?
F3 C17 F2 105.2(3) . . ?
C16 C17 F1 112.7(3) . . ?
C16 C17 F2 114.5(3) . . ?
C16 C17 F3 111.8(3) . . ?

loop_
_geom_bond_atom_site_label_1
_geom_bond_atom_site_label_2
_geom_bond_distance
_geom_bond_site_symmetry_2
_geom_bond_publ_flag
O1 C16 1.414(3) . ?
O1 H1 0.96(3) . ?
N1 C8 1.483(3) . ?
N1 C14 1.331(3) . ?
N1 C1 1.462(4) . ?
N2 C8 1.466(3) . ?
N2 C7 1.390(3) . ?
N2 H2 0.84(3) . ?
O2 C14 1.233(3) . ?
F1 C17 1.340(4) . ?
F2 C17 1.329(4) . ?
F3 C17 1.331(3) . ?
C8 C9 1.525(4) . ?
C8 C13 1.543(4) . ?
C9 C10 1.516(3) . ?
C9 H9a 0.9700 . ?
C9 H9b 0.9700 . ?
C2 C7 1.381(4) . ?
C2 C1 1.491(4) . ?
C2 C3 1.390(4) . ?
C12 C13 1.531(4) . ?
C12 C11 1.516(4) . ?
C12 H12a 0.9700 . ?
C12 H12b 0.9700 . ?
C14 C15 1.492(4) . ?
C7 C6 1.391(4) . ?
C13 C16 1.533(4) . ?
C13 H13 0.97(3) . ?
C15 C16 1.509(4) . ?
C15 H15a 0.9700 . ?
C15 H15b 0.9700 . ?
C10 C11 1.507(4) . ?
C10 H10a 0.9700 . ?
C10 H10b 0.9700 . ?
C6 C5 1.368(4) . ?
C6 H6 0.9300 . ?
C11 H11a 0.9700 . ?
C11 H11b 0.9700 . ?
C1 H1a 0.96(3) . ?
C1 H1b 1.05(3) . ?
C3 C4 1.361(4) . ?
C3 H3 0.9300 . ?
C16 C17 1.513(4) . ?
C4 C5 1.370(5) . ?
C4 H4 0.9300 . ?
C5 H5 0.9300 . ?
C2s N1s 1.113(4) . ?
C2s C3s 1.431(5) . ?
C3s H3sa 0.9600 . ?
C3s H3sb 0.9600 . ?
C3s H3sc 0.9600 . ?

loop_
_geom_torsion_atom_site_label_1
_geom_torsion_atom_site_label_2
_geom_torsion_atom_site_label_3
_geom_torsion_atom_site_label_4
_geom_torsion
_geom_torsion_site_symmetry_1
_geom_torsion_site_symmetry_2
_geom_torsion_site_symmetry_3
_geom_torsion_site_symmetry_4
_geom_torsion_publ_flag
O1 C16 C13 C8 -59.4(2) . . . . ?
O1 C16 C13 C12 68.9(2) . . . . ?
O1 C16 C15 C14 64.7(2) . . . . ?
O1 C16 C17 F1 -170.0(2) . . . . ?
O1 C16 C17 F2 -48.9(2) . . . . ?
O1 C16 C17 F3 70.7(2) . . . . ?
N1 C8 N2 C7 53.1(2) . . . . ?
N1 C8 C9 C10 175.8(2) . . . . ?
N1 C8 C13 C12 -170.0(2) . . . . ?
N1 C8 C13 C16 -37.9(2) . . . . ?
N1 C14 C15 C16 28.7(3) . . . . ?
N1 C1 C2 C7 -8.1(3) . . . . ?
N1 C1 C2 C3 170.6(2) . . . . ?
N2 C8 C9 C10 -69.4(2) . . . . ?
N2 C8 C13 C12 76.0(2) . . . . ?
N2 C8 C13 C16 -151.9(2) . . . . ?
N2 C7 C2 C1 0.6(3) . . . . ?
N2 C7 C2 C3 -178.1(3) . . . . ?
N2 C7 C6 C5 176.4(3) . . . . ?
O2 C14 C15 C16 -151.9(3) . . . . ?
F1 C17 C16 C13 -48.0(3) . . . . ?
F1 C17 C16 C15 70.5(3) . . . . ?
F2 C17 C16 C13 73.1(3) . . . . ?
F2 C17 C16 C15 -168.4(3) . . . . ?
F3 C17 C16 C13 -167.3(3) . . . . ?
F3 C17 C16 C15 -48.8(3) . . . . ?
C8 C9 C10 C11 -56.6(2) . . . . ?
C8 C13 C12 C11 52.0(2) . . . . ?
C8 C13 C16 C15 61.3(2) . . . . ?
C8 C13 C16 C17 -179.4(3) . . . . ?
C9 C10 C11 C12 58.2(3) . . . . ?
C2 C7 C6 C5 0.1(3) . . . . ?
C2 C3 C4 C5 -0.4(4) . . . . ?
C12 C13 C16 C15 -170.4(3) . . . . ?
C12 C13 C16 C17 -51.1(3) . . . . ?
C14 C15 C16 C13 -56.1(3) . . . . ?
C14 C15 C16 C17 -177.8(3) . . . . ?
C7 C6 C5 C4 1.5(4) . . . . ?
C6 C5 C4 C3 -1.4(4) . . . . ?
